data_7037287
loop_
_publ_author_name
'Hanf, Schirin'
'Garc\'ia-Rodr\'iguez, Ra\'ul'
'Bond, Andrew D.'
'Hey-Hawkins, Evamarie'
'Wright, Dominic S.'

_publ_section_title
;
 Sterically-constrained tripodal phosphorus-bridged tris-pyridyl ligands.
;
_journal_issue 1
_journal_name_full 'Dalton transactions (Cambridge, England : 2003)'
_journal_page_first 276
_journal_page_last 283
_journal_paper_doi 10.1039/c5dt04155d
_journal_volume 45
_journal_year 2015
_chemical_formula_moiety 'C26 H30 Cu2 N7 P 2+, 2(F6 P -)'
_chemical_formula_sum 'C26 H30 Cu2 F12 N7 P3'
_chemical_formula_weight 888.56
_space_group_crystal_system triclinic
_space_group_IT_number 2
_space_group_name_Hall '-P 1'
_space_group_name_H-M_alt 'P -1'
_symmetry_space_group_name_Hall '-P 1'
_symmetry_space_group_name_H-M 'P -1'
_atom_sites_solution_hydrogens geom
_audit_creation_method SHELXL-2013
_audit_update_record
;
2015-10-16 deposited with the CCDC.
2015-11-16 downloaded from the CCDC.
;
_cell_angle_alpha 78.976(2)
_cell_angle_beta 80.942(2)
_cell_angle_gamma 84.159(2)
_cell_formula_units_Z 2
_cell_length_a 8.2686(5)
_cell_length_b 14.9441(9)
_cell_length_c 14.9496(8)
_cell_measurement_reflns_used 9814
_cell_measurement_temperature 180(2)
_cell_measurement_theta_max 66.70
_cell_measurement_theta_min 3.02
_cell_volume 1785.67(18)
_computing_cell_refinement 'SAINT (Bruker, 2014)'
_computing_data_collection 'APEX2 (Bruker, 2014)'
_computing_data_reduction SAINT
_computing_molecular_graphics 'Mercury (Macrae et al., 2008)'
_computing_publication_material SHELXL
_computing_structure_refinement 'SHELXL (Sheldrick, 2015)'
_computing_structure_solution 'SHELXT (Sheldrick, 2015)'
_diffrn_ambient_temperature 180(2)
_diffrn_measured_fraction_theta_full 0.991
_diffrn_measured_fraction_theta_max 0.991
_diffrn_measurement_device_type 'Bruker D8-QUEST PHOTON-100'
_diffrn_measurement_method '\w and \f-scans'
_diffrn_radiation_type CuK\a
_diffrn_radiation_wavelength 1.54178
_diffrn_reflns_av_R_equivalents 0.0312
_diffrn_reflns_av_unetI/netI 0.0180
_diffrn_reflns_laue_measured_fraction_full 0.991
_diffrn_reflns_laue_measured_fraction_max 0.991
_diffrn_reflns_limit_h_max 9
_diffrn_reflns_limit_h_min -9
_diffrn_reflns_limit_k_max 17
_diffrn_reflns_limit_k_min -17
_diffrn_reflns_limit_l_max 17
_diffrn_reflns_limit_l_min -17
_diffrn_reflns_number 45856
_diffrn_reflns_point_group_measured_fraction_full 0.991
_diffrn_reflns_point_group_measured_fraction_max 0.991
_diffrn_reflns_theta_full 66.694
_diffrn_reflns_theta_max 66.694
_diffrn_reflns_theta_min 3.021
_diffrn_source 'Incoatec I\mS Cu microsource'
_exptl_absorpt_coefficient_mu 3.598
_exptl_absorpt_correction_T_max 0.7528
_exptl_absorpt_correction_T_min 0.5888
_exptl_absorpt_correction_type multi-scan
_exptl_absorpt_process_details 'SADABS (Bruker, 2014)'
_exptl_crystal_colour yellow
_exptl_crystal_density_diffrn 1.653
_exptl_crystal_description block
_exptl_crystal_F_000 892
_exptl_crystal_size_max 0.190
_exptl_crystal_size_mid 0.110
_exptl_crystal_size_min 0.050
_refine_diff_density_max 0.912
_refine_diff_density_min -0.829
_refine_diff_density_rms 0.081
_refine_ls_extinction_method none
_refine_ls_goodness_of_fit_ref 1.028
_refine_ls_hydrogen_treatment constr
_refine_ls_matrix_type full
_refine_ls_number_parameters 458
_refine_ls_number_reflns 6267
_refine_ls_number_restraints 0
_refine_ls_restrained_S_all 1.028
_refine_ls_R_factor_all 0.0540
_refine_ls_R_factor_gt 0.0487
_refine_ls_shift/su_max 0.001
_refine_ls_shift/su_mean 0.000
_refine_ls_structure_factor_coef Fsqd
_refine_ls_weighting_details 'w=1/[\s^2^(Fo^2^)+(0.0630P)^2^+3.9764P] where P=(Fo^2^+2Fc^2^)/3'
_refine_ls_weighting_scheme calc
_refine_ls_wR_factor_gt 0.1255
_refine_ls_wR_factor_ref 0.1301
_reflns_Friedel_coverage 0.000
_reflns_number_gt 5586
_reflns_number_total 6267
_reflns_threshold_expression 'I > 2\s(I)'
_cod_data_source_file c5dt04155d2.cif
_cod_data_source_block 7
_cod_depositor_comments 'Adding full bibliography for 7037282--7037287.cif.'
_cod_database_code 7037287
_shelx_space_group_comment
;
The symmetry employed for this shelxl refinement is uniquely defined
by the following loop, which should always be used as a source of
symmetry information in preference to the above space-group names.
They are only intended as comments.
;
_shelx_estimated_absorpt_t_min 0.548
_shelx_estimated_absorpt_t_max 0.841

loop_
_space_group_symop_operation_xyz
'x, y, z'
'-x, -y, -z'

loop_
_atom_site_label
_atom_site_type_symbol
_atom_site_fract_x
_atom_site_fract_y
_atom_site_fract_z
_atom_site_U_iso_or_equiv
_atom_site_adp_type
_atom_site_occupancy
_atom_site_site_symmetry_order
_atom_site_calc_flag
_atom_site_refinement_flags_posn
_atom_site_refinement_flags_adp
Cu1 Cu 0.51460(6) 0.25904(3) 0.38980(3) 0.02996(15) Uani 1 1 d . .
P1 P 0.48951(9) 0.23482(5) 0.60708(5) 0.02472(18) Uani 1 1 d . .
N1 N 0.6145(3) 0.14111(18) 0.46542(18) 0.0262(5) Uani 1 1 d . .
C11 C 0.6048(4) 0.1400(2) 0.5569(2) 0.0257(6) Uani 1 1 d . .
C12 C 0.6762(4) 0.0695(2) 0.6160(2) 0.0345(7) Uani 1 1 d . .
H12A H 0.6673 0.0711 0.6798 0.041 Uiso 1 1 calc R U
C13 C 0.7606(5) -0.0032(3) 0.5799(3) 0.0449(9) Uani 1 1 d . .
H13A H 0.8126 -0.0521 0.6183 0.054 Uiso 1 1 calc R U
C14 C 0.7682(5) -0.0036(3) 0.4876(3) 0.0421(9) Uani 1 1 d . .
H14A H 0.8247 -0.0535 0.4621 0.051 Uiso 1 1 calc R U
C15 C 0.6937(4) 0.0688(2) 0.4310(2) 0.0333(7) Uani 1 1 d . .
C16 C 0.6987(5) 0.0694(3) 0.3307(3) 0.0476(9) Uani 1 1 d . .
H16A H 0.5875 0.0830 0.3143 0.071 Uiso 1 1 calc R U
H16B H 0.7421 0.0093 0.3167 0.071 Uiso 1 1 calc R U
H16C H 0.7698 0.1162 0.2951 0.071 Uiso 1 1 calc R U
N2 N 0.6109(3) 0.35271(18) 0.44956(18) 0.0279(6) Uani 1 1 d . .
C21 C 0.5898(4) 0.3367(2) 0.5432(2) 0.0281(7) Uani 1 1 d . .
C22 C 0.6424(4) 0.3932(2) 0.5939(3) 0.0376(8) Uani 1 1 d . .
H22A H 0.6237 0.3805 0.6593 0.045 Uiso 1 1 calc R U
C23 C 0.7233(5) 0.4691(3) 0.5474(3) 0.0505(10) Uani 1 1 d . .
H23A H 0.7613 0.5093 0.5803 0.061 Uiso 1 1 calc R U
C24 C 0.7476(5) 0.4852(3) 0.4526(3) 0.0476(10) Uani 1 1 d . .
H24A H 0.8045 0.5363 0.4197 0.057 Uiso 1 1 calc R U
C25 C 0.6888(4) 0.4269(2) 0.4049(3) 0.0368(8) Uani 1 1 d . .
C26 C 0.7107(5) 0.4448(3) 0.3019(3) 0.0511(10) Uani 1 1 d . .
H26A H 0.7720 0.3922 0.2790 0.077 Uiso 1 1 calc R U
H26B H 0.7715 0.4994 0.2784 0.077 Uiso 1 1 calc R U
H26C H 0.6028 0.4546 0.2808 0.077 Uiso 1 1 calc R U
N3 N 0.2884(3) 0.25504(17) 0.47136(17) 0.0257(5) Uani 1 1 d . .
C31 C 0.2925(4) 0.2437(2) 0.5625(2) 0.0264(6) Uani 1 1 d . .
C32 C 0.1521(4) 0.2360(3) 0.6267(3) 0.0444(9) Uani 1 1 d . .
H32A H 0.1583 0.2294 0.6906 0.053 Uiso 1 1 calc R U
C33 C 0.0021(4) 0.2383(3) 0.5956(3) 0.0551(12) Uani 1 1 d . .
H33A H -0.0963 0.2324 0.6379 0.066 Uiso 1 1 calc R U
C34 C -0.0021(4) 0.2490(3) 0.5034(3) 0.0438(9) Uani 1 1 d . .
H34A H -0.1041 0.2503 0.4813 0.053 Uiso 1 1 calc R U
C35 C 0.1411(4) 0.2580(2) 0.4418(2) 0.0302(7) Uani 1 1 d . .
C36 C 0.1376(5) 0.2707(3) 0.3405(3) 0.0447(9) Uani 1 1 d . .
H36A H 0.2147 0.2249 0.3145 0.067 Uiso 1 1 calc R U
H36B H 0.1693 0.3320 0.3113 0.067 Uiso 1 1 calc R U
H36C H 0.0264 0.2634 0.3293 0.067 Uiso 1 1 calc R U
Cu2 Cu 0.47026(6) 0.21273(3) 0.75819(3) 0.03263(15) Uani 1 1 d . .
N4 N 0.5381(4) 0.2752(2) 0.2573(2) 0.0405(7) Uani 1 1 d . .
N5 N 0.3790(4) 0.0921(2) 0.8237(2) 0.0397(7) Uani 1 1 d . .
N6 N 0.6869(4) 0.1948(2) 0.8079(2) 0.0395(7) Uani 1 1 d . .
N7 N 0.3381(4) 0.3009(2) 0.8304(2) 0.0387(7) Uani 1 1 d . .
C41 C 0.5535(5) 0.2893(3) 0.1794(3) 0.0463(9) Uani 1 1 d . .
C42 C 0.5761(8) 0.3083(4) 0.0792(3) 0.0769(17) Uani 1 1 d . .
H42A H 0.5526 0.3738 0.0576 0.115 Uiso 1 1 calc R U
H42B H 0.5012 0.2736 0.0569 0.115 Uiso 1 1 calc R U
H42C H 0.6897 0.2902 0.0556 0.115 Uiso 1 1 calc R U
C51 C 0.3620(5) 0.0242(3) 0.8705(3) 0.0397(8) Uani 1 1 d . .
C52 C 0.3421(6) -0.0639(3) 0.9303(4) 0.0719(15) Uani 1 1 d . .
H52A H 0.2618 -0.0962 0.9095 0.108 Uiso 1 1 calc R U
H52B H 0.3033 -0.0547 0.9936 0.108 Uiso 1 1 calc R U
H52C H 0.4478 -0.1002 0.9284 0.108 Uiso 1 1 calc R U
C61 C 0.8037(5) 0.1885(3) 0.8396(2) 0.0392(8) Uani 1 1 d . .
C62 C 0.9544(5) 0.1819(4) 0.8801(3) 0.0606(12) Uani 1 1 d . .
H62A H 1.0239 0.1281 0.8653 0.091 Uiso 1 1 calc R U
H62B H 0.9275 0.1762 0.9471 0.091 Uiso 1 1 calc R U
H62C H 1.0132 0.2370 0.8552 0.091 Uiso 1 1 calc R U
C71 C 0.2846(5) 0.3479(3) 0.8800(3) 0.0417(9) Uani 1 1 d . .
C72 C 0.2200(7) 0.4081(4) 0.9444(4) 0.0758(17) Uani 1 1 d . .
H72A H 0.1744 0.3719 1.0030 0.114 Uiso 1 1 calc R U
H72B H 0.1334 0.4508 0.9194 0.114 Uiso 1 1 calc R U
H72C H 0.3084 0.4425 0.9544 0.114 Uiso 1 1 calc R U
P2 P 0.21991(13) 0.53690(7) 0.16874(7) 0.0446(2) Uani 1 1 d . .
F1 F 0.1548(5) 0.6001(3) 0.0835(3) 0.1164(15) Uani 1 1 d . .
F2 F 0.3560(5) 0.4924(3) 0.1004(3) 0.1183(15) Uani 1 1 d . .
F3 F 0.0990(5) 0.4634(2) 0.1639(2) 0.0940(11) Uani 1 1 d . .
F4 F 0.0864(5) 0.5833(3) 0.2342(3) 0.1241(15) Uani 1 1 d . .
F5 F 0.2900(5) 0.4741(2) 0.2532(2) 0.0952(11) Uani 1 1 d . .
F6 F 0.3425(5) 0.6092(2) 0.1713(3) 0.1081(13) Uani 1 1 d . .
P3 P 0.14494(15) 0.10879(9) 0.13250(8) 0.0572(3) Uani 1 1 d . .
F7 F 0.2819(5) 0.0291(4) 0.1331(5) 0.182(3) Uani 1 1 d . .
F8 F -0.0010(7) 0.1798(4) 0.1288(6) 0.196(3) Uani 1 1 d . .
F9 F 0.2219(7) 0.1458(5) 0.0351(3) 0.163(2) Uani 1 1 d . .
F10 F 0.0745(6) 0.0763(8) 0.2310(3) 0.288(6) Uani 1 1 d . .
F11 F 0.0322(7) 0.0511(4) 0.1002(6) 0.197(3) Uani 1 1 d . .
F12 F 0.2637(7) 0.1631(7) 0.1632(5) 0.258(5) Uani 1 1 d . .

loop_
_atom_site_aniso_label
_atom_site_aniso_U_11
_atom_site_aniso_U_22
_atom_site_aniso_U_33
_atom_site_aniso_U_23
_atom_site_aniso_U_13
_atom_site_aniso_U_12
Cu1 0.0268(3) 0.0362(3) 0.0237(3) -0.00089(19) 0.00049(18) -0.00154(19)
P1 0.0220(4) 0.0286(4) 0.0220(4) -0.0024(3) -0.0018(3) -0.0005(3)
N1 0.0200(12) 0.0277(13) 0.0290(14) -0.0037(11) 0.0006(10) -0.0011(10)
C11 0.0181(14) 0.0273(16) 0.0297(16) -0.0019(12) -0.0002(12) -0.0040(12)
C12 0.0359(18) 0.0319(18) 0.0334(18) -0.0003(14) -0.0071(14) 0.0014(14)
C13 0.046(2) 0.0311(19) 0.053(2) 0.0002(16) -0.0107(18) 0.0105(16)
C14 0.042(2) 0.0322(19) 0.050(2) -0.0099(16) -0.0021(17) 0.0063(15)
C15 0.0272(16) 0.0337(18) 0.0382(18) -0.0097(14) 0.0022(14) -0.0033(14)
C16 0.053(2) 0.050(2) 0.040(2) -0.0185(18) 0.0024(18) 0.0051(18)
N2 0.0220(13) 0.0275(14) 0.0313(14) 0.0002(11) -0.0027(11) 0.0007(10)
C21 0.0226(15) 0.0257(16) 0.0335(17) -0.0024(13) -0.0023(13) 0.0022(12)
C22 0.0382(19) 0.0349(19) 0.0409(19) -0.0096(15) -0.0057(15) -0.0028(15)
C23 0.056(2) 0.035(2) 0.065(3) -0.0128(19) -0.012(2) -0.0122(18)
C24 0.045(2) 0.0315(19) 0.063(3) 0.0030(18) -0.0060(19) -0.0113(16)
C25 0.0286(17) 0.0294(17) 0.047(2) 0.0062(15) -0.0036(15) -0.0019(14)
C26 0.052(2) 0.049(2) 0.045(2) 0.0165(18) -0.0031(18) -0.0174(19)
N3 0.0218(12) 0.0268(13) 0.0256(13) -0.0006(10) -0.0015(10) 0.0003(10)
C31 0.0214(15) 0.0298(16) 0.0253(15) -0.0011(12) -0.0024(12) 0.0024(12)
C32 0.0262(18) 0.072(3) 0.0294(18) -0.0026(17) 0.0027(14) 0.0024(17)
C33 0.0209(18) 0.095(4) 0.041(2) -0.001(2) 0.0044(15) 0.0012(19)
C34 0.0206(17) 0.061(3) 0.045(2) 0.0011(18) -0.0048(15) 0.0023(16)
C35 0.0256(16) 0.0296(17) 0.0329(17) 0.0010(13) -0.0059(13) 0.0010(13)
C36 0.037(2) 0.060(2) 0.036(2) 0.0004(17) -0.0117(16) -0.0046(17)
Cu2 0.0340(3) 0.0383(3) 0.0247(3) -0.0032(2) -0.00408(19) -0.0031(2)
N4 0.0407(17) 0.0439(18) 0.0320(17) -0.0009(13) 0.0011(13) -0.0005(14)
N5 0.0438(17) 0.0394(18) 0.0345(16) -0.0045(14) -0.0009(13) -0.0078(14)
N6 0.0370(17) 0.0455(18) 0.0364(16) -0.0029(13) -0.0106(13) -0.0044(13)
N7 0.0391(16) 0.0413(17) 0.0355(16) -0.0083(14) -0.0022(13) -0.0049(13)
C41 0.060(3) 0.042(2) 0.031(2) 0.0003(16) 0.0010(17) 0.0011(18)
C42 0.129(5) 0.061(3) 0.030(2) 0.002(2) 0.004(3) 0.003(3)
C51 0.0376(19) 0.042(2) 0.0382(19) -0.0078(17) 0.0028(15) -0.0067(16)
C52 0.064(3) 0.049(3) 0.089(4) 0.017(3) 0.002(3) -0.015(2)
C61 0.039(2) 0.045(2) 0.0304(18) 0.0012(15) -0.0011(16) -0.0080(16)
C62 0.038(2) 0.090(4) 0.050(2) 0.007(2) -0.0138(19) -0.011(2)
C71 0.0360(19) 0.050(2) 0.043(2) -0.0134(18) -0.0117(16) -0.0012(17)
C72 0.069(3) 0.099(4) 0.076(3) -0.060(3) -0.028(3) 0.025(3)
P2 0.0441(5) 0.0430(5) 0.0483(6) -0.0057(4) -0.0106(4) -0.0086(4)
F1 0.108(3) 0.128(3) 0.094(3) 0.059(2) -0.036(2) -0.034(2)
F2 0.102(3) 0.147(4) 0.122(3) -0.088(3) 0.006(2) 0.002(3)
F3 0.110(3) 0.090(2) 0.091(2) 0.0106(18) -0.039(2) -0.060(2)
F4 0.100(3) 0.129(3) 0.123(3) -0.036(3) 0.039(2) 0.023(2)
F5 0.123(3) 0.079(2) 0.091(2) -0.0014(18) -0.063(2) 0.002(2)
F6 0.098(3) 0.081(2) 0.162(4) -0.044(2) -0.017(2) -0.043(2)
P3 0.0519(6) 0.0793(8) 0.0408(6) -0.0059(5) -0.0118(5) -0.0077(6)
F7 0.074(3) 0.123(4) 0.315(8) 0.049(5) -0.042(4) 0.010(3)
F8 0.124(4) 0.121(4) 0.311(9) -0.047(5) 0.039(5) 0.044(3)
F9 0.162(5) 0.224(6) 0.070(3) 0.028(3) 0.011(3) -0.002(4)
F10 0.098(4) 0.633(17) 0.077(3) 0.111(6) -0.015(3) -0.098(6)
F11 0.122(4) 0.166(5) 0.356(10) -0.122(6) -0.093(5) -0.023(4)
F12 0.152(5) 0.477(13) 0.227(6) -0.264(8) 0.073(5) -0.180(7)

loop_
_atom_type_symbol
_atom_type_description
_atom_type_scat_dispersion_real
_atom_type_scat_dispersion_imag
_atom_type_scat_source
C C 0.0181 0.0091 'International Tables Vol C Tables 4.2.6.8 and 6.1.1.4'
H H 0.0000 0.0000 'International Tables Vol C Tables 4.2.6.8 and 6.1.1.4'
N N 0.0311 0.0180 'International Tables Vol C Tables 4.2.6.8 and 6.1.1.4'
F F 0.0727 0.0534 'International Tables Vol C Tables 4.2.6.8 and 6.1.1.4'
P P 0.2955 0.4335 'International Tables Vol C Tables 4.2.6.8 and 6.1.1.4'
Cu Cu -1.9646 0.5888 'International Tables Vol C Tables 4.2.6.8 and 6.1.1.4'

loop_
_geom_angle_atom_site_label_1
_geom_angle_atom_site_label_2
_geom_angle_atom_site_label_3
_geom_angle
N4 Cu1 N3 122.49(12)
N4 Cu1 N1 120.32(12)
N3 Cu1 N1 94.41(10)
N4 Cu1 N2 118.92(12)
N3 Cu1 N2 97.35(10)
N1 Cu1 N2 97.53(10)
C21 P1 C31 103.96(14)
C21 P1 C11 104.08(14)
C31 P1 C11 102.61(14)
C21 P1 Cu2 116.57(11)
C31 P1 Cu2 114.85(10)
C11 P1 Cu2 113.19(10)
C15 N1 C11 118.2(3)
C15 N1 Cu1 125.9(2)
C11 N1 Cu1 115.7(2)
N1 C11 C12 123.0(3)
N1 C11 P1 119.4(2)
C12 C11 P1 117.5(2)
C13 C12 C11 118.4(3)
C13 C12 H12A 120.8
C11 C12 H12A 120.8
C14 C13 C12 118.9(3)
C14 C13 H13A 120.5
C12 C13 H13A 120.5
C13 C14 C15 120.5(3)
C13 C14 H14A 119.8
C15 C14 H14A 119.8
N1 C15 C14 120.8(3)
N1 C15 C16 117.7(3)
C14 C15 C16 121.4(3)
C15 C16 H16A 109.5
C15 C16 H16B 109.5
H16A C16 H16B 109.5
C15 C16 H16C 109.5
H16A C16 H16C 109.5
H16B C16 H16C 109.5
C25 N2 C21 118.0(3)
C25 N2 Cu1 126.5(2)
C21 N2 Cu1 115.5(2)
N2 C21 C22 123.1(3)
N2 C21 P1 119.6(2)
C22 C21 P1 117.3(3)
C21 C22 C23 118.5(4)
C21 C22 H22A 120.8
C23 C22 H22A 120.8
C24 C23 C22 118.9(4)
C24 C23 H23A 120.5
C22 C23 H23A 120.5
C23 C24 C25 120.1(3)
C23 C24 H24A 119.9
C25 C24 H24A 119.9
N2 C25 C24 121.4(3)
N2 C25 C26 117.9(3)
C24 C25 C26 120.7(3)
C25 C26 H26A 109.5
C25 C26 H26B 109.5
H26A C26 H26B 109.5
C25 C26 H26C 109.5
H26A C26 H26C 109.5
H26B C26 H26C 109.5
C31 N3 C35 118.5(3)
C31 N3 Cu1 115.3(2)
C35 N3 Cu1 126.1(2)
N3 C31 C32 122.6(3)
N3 C31 P1 120.5(2)
C32 C31 P1 116.9(2)
C31 C32 C33 118.4(3)
C31 C32 H32A 120.8
C33 C32 H32A 120.8
C34 C33 C32 119.1(3)
C34 C33 H33A 120.4
C32 C33 H33A 120.4
C33 C34 C35 120.4(3)
C33 C34 H34A 119.8
C35 C34 H34A 119.8
N3 C35 C34 121.0(3)
N3 C35 C36 118.2(3)
C34 C35 C36 120.8(3)
C35 C36 H36A 109.5
C35 C36 H36B 109.5
H36A C36 H36B 109.5
C35 C36 H36C 109.5
H36A C36 H36C 109.5
H36B C36 H36C 109.5
N7 Cu2 N6 103.36(13)
N7 Cu2 N5 101.62(12)
N6 Cu2 N5 97.93(13)
N7 Cu2 P1 121.25(9)
N6 Cu2 P1 115.03(9)
N5 Cu2 P1 114.33(9)
C41 N4 Cu1 176.4(3)
C51 N5 Cu2 162.8(3)
C61 N6 Cu2 175.5(3)
C71 N7 Cu2 168.2(3)
N4 C41 C42 178.9(5)
C41 C42 H42A 109.5
C41 C42 H42B 109.5
H42A C42 H42B 109.5
C41 C42 H42C 109.5
H42A C42 H42C 109.5
H42B C42 H42C 109.5
N5 C51 C52 179.2(5)
C51 C52 H52A 109.5
C51 C52 H52B 109.5
H52A C52 H52B 109.5
C51 C52 H52C 109.5
H52A C52 H52C 109.5
H52B C52 H52C 109.5
N6 C61 C62 179.1(4)
C61 C62 H62A 109.5
C61 C62 H62B 109.5
H62A C62 H62B 109.5
C61 C62 H62C 109.5
H62A C62 H62C 109.5
H62B C62 H62C 109.5
N7 C71 C72 178.5(4)
C71 C72 H72A 109.5
C71 C72 H72B 109.5
H72A C72 H72B 109.5
C71 C72 H72C 109.5
H72A C72 H72C 109.5
H72B C72 H72C 109.5
F4 P2 F6 90.6(2)
F4 P2 F1 89.9(3)
F6 P2 F1 90.0(2)
F4 P2 F5 91.1(2)
F6 P2 F5 88.9(2)
F1 P2 F5 178.5(2)
F4 P2 F3 90.8(2)
F6 P2 F3 178.6(2)
F1 P2 F3 89.6(2)
F5 P2 F3 91.54(19)
F4 P2 F2 178.4(3)
F6 P2 F2 88.5(2)
F1 P2 F2 88.8(3)
F5 P2 F2 90.1(2)
F3 P2 F2 90.2(2)
F10 P3 F12 90.4(4)
F10 P3 F9 176.4(5)
F12 P3 F9 86.1(4)
F10 P3 F11 90.5(5)
F12 P3 F11 177.3(4)
F9 P3 F11 93.0(4)
F10 P3 F8 86.7(4)
F12 P3 F8 98.9(5)
F9 P3 F8 93.3(4)
F11 P3 F8 83.7(4)
F10 P3 F7 93.1(5)
F12 P3 F7 87.4(4)
F9 P3 F7 87.3(3)
F11 P3 F7 90.0(3)
F8 P3 F7 173.7(4)

loop_
_geom_bond_atom_site_label_1
_geom_bond_atom_site_label_2
_geom_bond_distance
Cu1 N4 1.930(3)
Cu1 N3 2.065(3)
Cu1 N1 2.074(3)
Cu1 N2 2.079(3)
P1 C21 1.835(3)
P1 C31 1.838(3)
P1 C11 1.840(3)
P1 Cu2 2.2021(9)
N1 C15 1.350(4)
N1 C11 1.354(4)
C11 C12 1.386(5)
C12 C13 1.382(5)
C12 H12A 0.9500
C13 C14 1.373(6)
C13 H13A 0.9500
C14 C15 1.395(5)
C14 H14A 0.9500
C15 C16 1.492(5)
C16 H16A 0.9800
C16 H16B 0.9800
C16 H16C 0.9800
N2 C25 1.348(4)
N2 C21 1.360(4)
C21 C22 1.380(5)
C22 C23 1.387(5)
C22 H22A 0.9500
C23 C24 1.376(6)
C23 H23A 0.9500
C24 C25 1.392(6)
C24 H24A 0.9500
C25 C26 1.497(6)
C26 H26A 0.9800
C26 H26B 0.9800
C26 H26C 0.9800
N3 C31 1.346(4)
N3 C35 1.353(4)
C31 C32 1.385(5)
C32 C33 1.387(5)
C32 H32A 0.9500
C33 C34 1.362(6)
C33 H33A 0.9500
C34 C35 1.382(5)
C34 H34A 0.9500
C35 C36 1.494(5)
C36 H36A 0.9800
C36 H36B 0.9800
C36 H36C 0.9800
Cu2 N7 1.994(3)
Cu2 N6 2.020(3)
Cu2 N5 2.037(3)
N4 C41 1.132(5)
N5 C51 1.125(5)
N6 C61 1.129(5)
N7 C71 1.127(5)
C41 C42 1.456(6)
C42 H42A 0.9800
C42 H42B 0.9800
C42 H42C 0.9800
C51 C52 1.452(6)
C52 H52A 0.9800
C52 H52B 0.9800
C52 H52C 0.9800
C61 C62 1.456(5)
C62 H62A 0.9800
C62 H62B 0.9800
C62 H62C 0.9800
C71 C72 1.448(6)
C72 H72A 0.9800
C72 H72B 0.9800
C72 H72C 0.9800
P2 F4 1.556(3)
P2 F6 1.564(3)
P2 F1 1.568(3)
P2 F5 1.574(3)
P2 F3 1.577(3)
P2 F2 1.581(4)
P3 F10 1.503(4)
P3 F12 1.510(4)
P3 F9 1.517(4)
P3 F11 1.520(4)
P3 F8 1.524(5)
P3 F7 1.557(5)

loop_
_geom_torsion_atom_site_label_1
_geom_torsion_atom_site_label_2
_geom_torsion_atom_site_label_3
_geom_torsion_atom_site_label_4
_geom_torsion
C15 N1 C11 C12 1.9(4)
Cu1 N1 C11 C12 -175.0(2)
C15 N1 C11 P1 -177.1(2)
Cu1 N1 C11 P1 5.9(3)
C21 P1 C11 N1 -57.9(3)
C31 P1 C11 N1 50.2(3)
Cu2 P1 C11 N1 174.6(2)
C21 P1 C11 C12 123.0(3)
C31 P1 C11 C12 -128.8(3)
Cu2 P1 C11 C12 -4.5(3)
N1 C11 C12 C13 -0.3(5)
P1 C11 C12 C13 178.8(3)
C11 C12 C13 C14 -1.1(6)
C12 C13 C14 C15 0.8(6)
C11 N1 C15 C14 -2.1(5)
Cu1 N1 C15 C14 174.4(3)
C11 N1 C15 C16 178.0(3)
Cu1 N1 C15 C16 -5.4(4)
C13 C14 C15 N1 0.8(6)
C13 C14 C15 C16 -179.3(4)
C25 N2 C21 C22 0.9(5)
Cu1 N2 C21 C22 -178.4(3)
C25 N2 C21 P1 -178.3(2)
Cu1 N2 C21 P1 2.5(3)
C31 P1 C21 N2 -54.8(3)
C11 P1 C21 N2 52.3(3)
Cu2 P1 C21 N2 177.7(2)
C31 P1 C21 C22 126.0(3)
C11 P1 C21 C22 -126.9(3)
Cu2 P1 C21 C22 -1.5(3)
N2 C21 C22 C23 -1.2(5)
P1 C21 C22 C23 178.0(3)
C21 C22 C23 C24 0.2(6)
C22 C23 C24 C25 1.2(6)
C21 N2 C25 C24 0.5(5)
Cu1 N2 C25 C24 179.6(3)
C21 N2 C25 C26 -179.5(3)
Cu1 N2 C25 C26 -0.4(4)
C23 C24 C25 N2 -1.6(6)
C23 C24 C25 C26 178.5(4)
C35 N3 C31 C32 -0.8(5)
Cu1 N3 C31 C32 -177.4(3)
C35 N3 C31 P1 177.7(2)
Cu1 N3 C31 P1 1.0(3)
C21 P1 C31 N3 53.0(3)
C11 P1 C31 N3 -55.2(3)
Cu2 P1 C31 N3 -178.4(2)
C21 P1 C31 C32 -128.4(3)
C11 P1 C31 C32 123.4(3)
Cu2 P1 C31 C32 0.1(3)
N3 C31 C32 C33 1.4(6)
P1 C31 C32 C33 -177.1(3)
C31 C32 C33 C34 -0.8(7)
C32 C33 C34 C35 -0.3(7)
C31 N3 C35 C34 -0.4(5)
Cu1 N3 C35 C34 175.9(3)
C31 N3 C35 C36 180.0(3)
Cu1 N3 C35 C36 -3.7(4)
C33 C34 C35 N3 1.0(6)
C33 C34 C35 C36 -179.4(4)
